data_1100569
loop_
_publ_author_name
'Berninger, J\"orn'
'Krauss, Rolf'
'Weinig, Hans-Georg'
'Koert, Ulrich'
'Ziemer, Burkhard'
'Harms, Klaus'

_publ_section_title
;
 2,3,6,7-Tetrasubstituted Perhydroanthracenes:
 Stereoselective Synthesis and Biconformationality Studies
;
_journal_coden_ASTM EJOCFK
_journal_issue 4
_journal_name_full 'European Journal of Organic Chemistry'
_journal_page_first 875
_journal_page_last 884
_journal_paper_doi 10.1002/(sici)1099-0690(199904)1999:4<875::aid-ejoc875>3.0.co;2-#
_journal_volume 1999
_journal_year 1999
_chemical_formula_sum 'C40 H48 O3 Si2'
_space_group_IT_number 2
_symmetry_cell_setting triclinic
_symmetry_Int_Tables_number 2
_symmetry_space_group_name_Hall '-P 1'
_symmetry_space_group_name_H-M 'P -1'
_cell_angle_alpha 75.51(2)
_cell_angle_beta 78.26(2)
_cell_angle_gamma 85.15(2)
_cell_formula_units_Z 2
_cell_length_a 9.055(2)
_cell_length_b 13.424(2)
_cell_length_c 15.699(3)
_cod_database_code 1100569

loop_
_symmetry_equiv_pos_site_id
_symmetry_equiv_pos_as_xyz
1 x,y,z
2 -x,-y,-z

loop_
_atom_site_label
_atom_site_type_symbol
_atom_site_fract_x
_atom_site_fract_y
_atom_site_fract_z
C1 C -0.1741(3) 0.04317(18) 0.41118(14)
C2 C 0.0796(3) 0.12086(19) 0.36766(15)
H1 H 0.110(3) 0.0562(18) 0.4046(14)
H2 H 0.133(3) 0.1754(17) 0.3784(14)
C3 C -0.0755(3) 0.33022(17) 0.32750(18)
H3 H -0.075(2) 0.3383(16) 0.3893(15)
H4 H 0.033(3) 0.318(2) 0.2958(17)
C4 C -0.0874(3) 0.13961(16) 0.39957(15)
H5 H -0.103(2) 0.1517(16) 0.4561(15)
C5 C -0.1584(3) 0.23208(16) 0.33996(15)
H6 H -0.152(2) 0.2232(15) 0.2834(14)
C6 C -0.3258(3) 0.2466(2) 0.37636(19)
H7 H -0.341(3) 0.2695(18) 0.4297(16)
H8 H -0.374(3) 0.301(2) 0.3364(17)
C7 C -0.4063(3) 0.1477(2) 0.39955(18)
H9 H -0.523(3) 0.1580(19) 0.4003(16)
C8 C -0.3370(3) 0.0570(2) 0.41386(18)
H10 H -0.379(3) -0.005(2) 0.4209(17)
C9 C 0.4085(3) 0.14988(17) 0.17870(15)
C10 C 0.5494(3) 0.1187(2) 0.13583(17)
H11 H 0.563(3) 0.0515(19) 0.1239(15)
C11 C 0.6711(3) 0.1826(2) 0.11021(19)
H12 H 0.764(3) 0.154(2) 0.0811(17)
C12 C 0.6533(3) 0.2796(2) 0.12591(19)
H13 H 0.746(4) 0.319(2) 0.1124(19)
C13 C 0.5163(4) 0.3129(2) 0.1667(2)
H14 H 0.499(3) 0.372(2) 0.1789(16)
C14 C 0.3937(3) 0.24881(18) 0.19285(17)
H15 H 0.295(3) 0.2777(17) 0.2224(14)
C15 C 0.1609(3) 0.05135(17) 0.11977(15)
C16 C 0.1153(3) 0.1604(2) 0.0702(2)
H16 H 0.073(3) 0.1577(19) 0.0207(18)
H17 H 0.205(4) 0.209(2) 0.0557(19)
H18 H 0.033(3) 0.198(2) 0.1068(17)
C17 C 0.0185(4) -0.0119(2) 0.1508(2)
H19 H -0.025(3) -0.007(2) 0.097(2)
H20 H -0.054(3) 0.018(2) 0.196(2)
H21 H 0.033(4) -0.087(3) 0.178(2)
C18 C 0.2782(4) 0.0039(3) 0.0548(2)
H22 H 0.297(4) -0.065(2) 0.086(2)
H23 H 0.239(3) -0.001(2) 0.003(2)
H24 H 0.371(4) 0.050(3) 0.034(2)
C19 C 0.2105(3) -0.14469(18) 0.32404(17)
H25 H 0.112(3) -0.1366(16) 0.3190(14)
C20 C 0.2603(3) -0.2376(2) 0.37306(17)
H26 H 0.194(3) -0.290(2) 0.3960(18)
C21 C 0.4047(4) -0.2491(2) 0.38877(17)
H27 H 0.440(3) -0.308(2) 0.4192(16)
C22 C 0.4989(3) -0.1682(2) 0.35842(17)
H28 H 0.601(3) -0.1751(19) 0.3717(16)
C23 C 0.4497(3) -0.07597(19) 0.30832(17)
H29 H 0.513(3) -0.0222(19) 0.2904(16)
C24 C -0.1674(3) 0.57669(16) 0.36413(15)
C25 C -0.1215(3) 0.6673(2) 0.37751(18)
H30 H -0.075(3) 0.714(2) 0.3280(19)
C26 C -0.1674(3) 0.6974(2) 0.45644(19)
H31 H -0.143(4) 0.758(2) 0.463(2)
C27 C -0.2614(4) 0.6373(2) 0.52692(19)
H32 H -0.292(3) 0.6564(18) 0.5821(16)
C28 C -0.3098(3) 0.5476(2) 0.51632(19)
H33 H -0.371(3) 0.503(2) 0.567(2)
C29 C -0.2642(3) 0.51792(19) 0.43712(17)
H34 H -0.304(3) 0.450(2) 0.4294(16)
C30 C 0.0803(3) 0.56734(18) 0.19214(16)
C31 C 0.0919(4) 0.6852(2) 0.1515(3)
H35 H 0.015(4) 0.713(2) 0.1144(19)
H36 H 0.199(4) 0.694(2) 0.112(2)
H37 H 0.073(4) 0.723(3) 0.200(3)
C32 C 0.1961(3) 0.5326(2) 0.2528(2)
H38 H 0.291(3) 0.5474(19) 0.2211(17)
H39 H 0.204(3) 0.461(2) 0.2773(18)
H40 H 0.176(4) 0.566(2) 0.305(2)
C33 C 0.1165(4) 0.5129(3) 0.1156(2)
H41 H 0.046(4) 0.537(2) 0.075(2)
H42 H 0.224(4) 0.522(3) 0.084(2)
H43 H 0.110(3) 0.435(2) 0.1368(19)
C34 C -0.2603(3) 0.60001(17) 0.18422(15)
C35 C -0.3382(3) 0.6904(2) 0.19686(19)
H44 H -0.320(3) 0.715(2) 0.2408(19)
C36 C -0.4410(4) 0.7383(3) 0.1435(2)
H45 H -0.497(3) 0.799(2) 0.1550(19)
C37 C -0.4662(3) 0.6975(2) 0.07684(19)
H46 H -0.534(3) 0.736(2) 0.0449(18)
C38 C -0.3911(3) 0.6091(2) 0.0626(2)
H47 H -0.406(3) 0.575(2) 0.0165(19)
C39 C -0.2896(3) 0.5613(2) 0.11575(19)
H48 H -0.234(3) 0.503(2) 0.104(2)
C40 C 0.3050(3) -0.06148(16) 0.28813(15)
O1 O -0.1112(2) -0.04177(13) 0.42221(12)
O2 O 0.10476(17) 0.12083(11) 0.27541(9)
O3 O -0.14859(18) 0.41376(11) 0.27426(10)
Si1 Si 0.24228(7) 0.06401(4) 0.21776(4)
Si2 Si -0.11973(7) 0.53714(4) 0.25526(4)

loop_
_atom_type_symbol
_atom_type_radius_bond
C 0.68
H 0.23
O 0.68
Si 1.20
